data_7034523
loop_
_publ_author_name
'Wu, Wen-Ya'
'Zhang, Rui-Feng'
'Zhang, Xue-Jing'
'Cheng, Peng'

_publ_section_title
;
 Two novel 3d-4f heterometallic coordination polymers with infinite
 [Ln4(OH)4]n(8n+) chains involving in situ decarboxylation.
;
_journal_issue 16
_journal_name_full 'Dalton transactions (Cambridge, England : 2003)'
_journal_page_first 7144
_journal_page_last 7147
_journal_paper_doi 10.1039/c5dt00586h
_journal_volume 44
_journal_year 2015
_chemical_formula_moiety 'C82 H58 Co N8 O28 Tb4'
_chemical_formula_sum 'C82 H58 Co N8 O28 Tb4'
_chemical_formula_weight 2297.97
_chemical_name_systematic
; 
 ? 
;
_space_group_IT_number 2
_symmetry_cell_setting triclinic
_symmetry_space_group_name_Hall '-P 1'
_symmetry_space_group_name_H-M 'P -1'
_atom_sites_solution_hydrogens geom
_atom_sites_solution_primary direct
_atom_sites_solution_secondary difmap
_audit_creation_method SHELXL-97
_audit_update_record
;
2014-10-03 deposited with the CCDC.
2015-03-23 downloaded from the CCDC.
;
_cell_angle_alpha 109.24(3)
_cell_angle_beta 93.49(3)
_cell_angle_gamma 92.70(3)
_cell_formula_units_Z 1
_cell_length_a 7.6995(15)
_cell_length_b 13.641(3)
_cell_length_c 19.040(4)
_cell_measurement_reflns_used 15964
_cell_measurement_temperature 293(2)
_cell_measurement_theta_max 27.54
_cell_measurement_theta_min 2.99
_cell_volume 1879.8(8)
_computing_cell_refinement 'RAPID-AUTO (Rigaku 1998 <i>RAPID-AUTO</i>)'
_computing_data_collection 'RAPID-AUTO (Rigaku 1998 <i>RAPID-AUTO</i>)'
_computing_data_reduction 'CrystalClear (Rigaku/MSC, 2002)'
_computing_molecular_graphics 'SHELXTL (Sheldrick, 2008)'
_computing_publication_material SHELXL-97
_computing_structure_refinement 'SHELXL-97 (Sheldrick, 2008)'
_computing_structure_solution 'SHELXS-97 (Sheldrick, 2008)'
_diffrn_ambient_temperature 293(2)
_diffrn_measured_fraction_theta_full 0.966
_diffrn_measured_fraction_theta_max 0.966
_diffrn_measurement_device_type 'Rigaku RAXIS-RAPID'
_diffrn_measurement_method '\w scan'
_diffrn_radiation_monochromator graphite
_diffrn_radiation_source 'fine-focus sealed tube'
_diffrn_radiation_type MoK\a
_diffrn_radiation_wavelength 0.71073
_diffrn_reflns_av_R_equivalents 0.0344
_diffrn_reflns_av_sigmaI/netI 0.0464
_diffrn_reflns_limit_h_max 8
_diffrn_reflns_limit_h_min -9
_diffrn_reflns_limit_k_max 17
_diffrn_reflns_limit_k_min -17
_diffrn_reflns_limit_l_max 24
_diffrn_reflns_limit_l_min -24
_diffrn_reflns_number 18022
_diffrn_reflns_theta_full 27.48
_diffrn_reflns_theta_max 27.48
_diffrn_reflns_theta_min 3.00
_diffrn_standards_decay_% 0
_diffrn_standards_interval_count 0
_diffrn_standards_interval_time 0
_diffrn_standards_number 0
_exptl_absorpt_coefficient_mu 4.025
_exptl_absorpt_correction_T_max 0.4824
_exptl_absorpt_correction_T_min 0.4351
_exptl_absorpt_correction_type multi-scan
_exptl_absorpt_process_details 'ABSCOR (Higashi, 1995)'
_exptl_crystal_colour colorless
_exptl_crystal_density_diffrn 2.030
_exptl_crystal_density_method 'not measured'
_exptl_crystal_description block
_exptl_crystal_F_000 1117
_exptl_crystal_size_max 0.25
_exptl_crystal_size_mid 0.23
_exptl_crystal_size_min 0.21
_refine_diff_density_max 1.126
_refine_diff_density_min -1.374
_refine_diff_density_rms 0.188
_refine_ls_extinction_method none
_refine_ls_goodness_of_fit_ref 1.085
_refine_ls_hydrogen_treatment constr
_refine_ls_matrix_type full
_refine_ls_number_parameters 556
_refine_ls_number_reflns 8308
_refine_ls_number_restraints 30
_refine_ls_restrained_S_all 1.097
_refine_ls_R_factor_all 0.0413
_refine_ls_R_factor_gt 0.0330
_refine_ls_shift/su_max 0.000
_refine_ls_shift/su_mean 0.000
_refine_ls_structure_factor_coef Fsqd
_refine_ls_weighting_details 'calc w=1/[\s^2^(Fo^2^)+(0.0381P)^2^+7.6774P] where P=(Fo^2^+2Fc^2^)/3'
_refine_ls_weighting_scheme calc
_refine_ls_wR_factor_gt 0.0866
_refine_ls_wR_factor_ref 0.0924
_reflns_number_gt 7096
_reflns_number_total 8308
_reflns_threshold_expression >2sigma(I)
_cod_data_source_file c5dt00586h2.cif
_cod_data_source_block h-7
_cod_depositor_comments 'Adding full bibliography for 7034523--7034524.cif.'
_cod_original_cell_volume 1879.6(6)
_cod_database_code 7034523

loop_
_symmetry_equiv_pos_as_xyz
'x, y, z'
'-x, -y, -z'

loop_
_atom_site_label
_atom_site_type_symbol
_atom_site_fract_x
_atom_site_fract_y
_atom_site_fract_z
_atom_site_U_iso_or_equiv
_atom_site_adp_type
_atom_site_occupancy
_atom_site_symmetry_multiplicity
_atom_site_calc_flag
_atom_site_refinement_flags
C1 C 0.6551(7) 0.1175(4) 0.2315(3) 0.0189(10) Uani 1 1 d .
C2 C 0.7787(7) 0.1774(4) 0.2954(3) 0.0200(11) Uani 1 1 d .
C3 C 0.9483(8) 0.1564(5) 0.3041(3) 0.0253(12) Uani 1 1 d .
H3 H 0.9923 0.0998 0.2693 0.030 Uiso 1 1 calc R
C4 C 1.0575(8) 0.2208(5) 0.3662(3) 0.0269(12) Uani 1 1 d .
C5 C 1.2354(9) 0.2044(6) 0.3792(4) 0.0400(17) Uani 1 1 d .
H5 H 1.2859 0.1497 0.3454 0.048 Uiso 1 1 calc R
C6 C 1.3333(10) 0.2684(7) 0.4411(4) 0.049(2) Uani 1 1 d .
H6 H 1.4496 0.2565 0.4491 0.059 Uiso 1 1 calc R
C7 C 1.2600(11) 0.3518(7) 0.4927(4) 0.050(2) Uani 1 1 d .
H7 H 1.3278 0.3947 0.5346 0.060 Uiso 1 1 calc R
C8 C 1.0897(10) 0.3703(6) 0.4816(4) 0.0444(18) Uani 1 1 d .
H8 H 1.0419 0.4256 0.5162 0.053 Uiso 1 1 calc R
C9 C 0.9852(9) 0.3059(5) 0.4178(3) 0.0316(14) Uani 1 1 d .
C10 C 0.7172(8) 0.2652(5) 0.3503(3) 0.0289(13) Uani 1 1 d .
H10 H 0.6014 0.2794 0.3439 0.035 Uiso 1 1 calc R
C11 C 0.2422(7) -0.0745(4) 0.1865(3) 0.0202(11) Uani 1 1 d .
C12 C 0.2703(8) -0.0888(5) 0.2600(3) 0.0246(12) Uani 1 1 d .
C13 C 0.1342(9) -0.0975(5) 0.3003(3) 0.0301(13) Uani 1 1 d .
H13 H 0.0206 -0.0974 0.2808 0.036 Uiso 1 1 calc R
C14 C 0.1642(11) -0.1066(5) 0.3720(4) 0.0391(17) Uani 1 1 d .
C15 C 0.0268(13) -0.1177(7) 0.4155(4) 0.053(2) Uani 1 1 d U
H15 H -0.0886 -0.1195 0.3973 0.064 Uiso 1 1 calc R
C16 C 0.0650(14) -0.1260(7) 0.4853(5) 0.062(2) Uani 1 1 d U
H16 H -0.0236 -0.1341 0.5145 0.074 Uiso 1 1 calc R
C17 C 0.2379(15) -0.1219(7) 0.5103(5) 0.064(2) Uani 1 1 d U
H17 H 0.2624 -0.1259 0.5577 0.077 Uiso 1 1 calc R
C18 C 0.3752(14) -0.1122(7) 0.4709(5) 0.063(2) Uani 1 1 d U
H18 H 0.4891 -0.1105 0.4908 0.076 Uiso 1 1 calc R
C19 C 0.3414(11) -0.1049(6) 0.3982(4) 0.0433(17) Uani 1 1 d U
C20 C 0.4410(9) -0.0885(6) 0.2922(4) 0.0376(16) Uani 1 1 d .
H20 H 0.5334 -0.0827 0.2642 0.045 Uiso 1 1 calc R
C21 C 0.5978(7) 0.2703(5) 0.0778(3) 0.0249(12) Uani 1 1 d .
C22 C 0.5310(7) 0.3662(5) 0.1319(3) 0.0237(12) Uani 1 1 d .
C23 C 0.5008(8) 0.3716(5) 0.2035(3) 0.0282(13) Uani 1 1 d .
H23 H 0.5279 0.3172 0.2205 0.034 Uiso 1 1 calc R
C24 C 0.4289(8) 0.4596(5) 0.2507(3) 0.0276(13) Uani 1 1 d .
C25 C 0.3928(9) 0.4680(6) 0.3247(4) 0.0375(16) Uani 1 1 d .
H25 H 0.4180 0.4147 0.3432 0.045 Uiso 1 1 calc R
C26 C 0.3213(10) 0.5541(6) 0.3683(4) 0.0421(17) Uani 1 1 d .
H26 H 0.2987 0.5598 0.4168 0.051 Uiso 1 1 calc R
C27 C 0.2813(10) 0.6346(5) 0.3406(4) 0.0417(17) Uani 1 1 d .
H27 H 0.2332 0.6933 0.3713 0.050 Uiso 1 1 calc R
C28 C 0.3120(9) 0.6279(5) 0.2693(4) 0.0385(16) Uani 1 1 d .
H28 H 0.2841 0.6818 0.2518 0.046 Uiso 1 1 calc R
C29 C 0.3859(7) 0.5398(4) 0.2222(4) 0.0264(12) Uani 1 1 d .
C30 C 0.4811(8) 0.4500(5) 0.1082(4) 0.0310(13) Uani 1 1 d .
H30 H 0.4979 0.4452 0.0592 0.037 Uiso 1 1 calc R
C31 C 0.0875(7) 0.2070(4) 0.1343(3) 0.0162(10) Uani 1 1 d .
C32 C 0.0308(6) 0.3147(4) 0.1477(3) 0.0153(10) Uani 1 1 d .
C33 C -0.0225(7) 0.3711(4) 0.2168(3) 0.0211(11) Uani 1 1 d .
H33 H -0.0250 0.3416 0.2544 0.025 Uiso 1 1 calc R
C34 C -0.0725(7) 0.4723(4) 0.2301(3) 0.0185(10) Uani 1 1 d .
C35 C -0.1340(8) 0.5333(5) 0.2993(3) 0.0275(13) Uani 1 1 d .
H35 H -0.1382 0.5064 0.3382 0.033 Uiso 1 1 calc R
C36 C -0.1862(9) 0.6300(5) 0.3086(3) 0.0326(14) Uani 1 1 d .
H36 H -0.2285 0.6683 0.3535 0.039 Uiso 1 1 calc R
C37 C -0.1769(9) 0.6730(5) 0.2506(3) 0.0306(14) Uani 1 1 d .
H37 H -0.2101 0.7401 0.2579 0.037 Uiso 1 1 calc R
C38 C -0.1198(8) 0.6164(4) 0.1843(3) 0.0268(12) Uani 1 1 d .
H38 H -0.1169 0.6450 0.1463 0.032 Uiso 1 1 calc R
C39 C -0.0649(7) 0.5160(4) 0.1718(3) 0.0179(10) Uani 1 1 d .
C40 C 0.0300(7) 0.3631(4) 0.0927(3) 0.0174(10) Uani 1 1 d .
C41 C 0.0791(7) 0.3046(4) 0.0150(3) 0.0170(10) Uani 1 1 d .
Co1 Co 0.0000 0.5000 0.0000 0.0189(2) Uani 1 2 d S
Tb1 Tb 0.88715(3) -0.037435(18) 0.079043(12) 0.01227(7) Uani 1 1 d .
Tb2 Tb 0.42068(3) 0.056382(18) 0.096446(12) 0.01428(7) Uani 1 1 d .
N1 N 0.8129(8) 0.3279(5) 0.4095(3) 0.0404(14) Uani 1 1 d .
N2 N 0.4797(9) -0.0957(6) 0.3586(4) 0.0527(18) Uani 1 1 d .
N3 N 0.4140(7) 0.5326(4) 0.1498(3) 0.0335(12) Uani 1 1 d .
N4 N -0.0147(6) 0.4590(3) 0.1029(2) 0.0182(9) Uani 1 1 d .
O1 O 0.4979(5) 0.1395(3) 0.2312(2) 0.0245(9) Uani 1 1 d .
O2 O 0.7078(5) 0.0445(3) 0.1767(2) 0.0214(8) Uani 1 1 d .
O3 O 0.3686(5) -0.0786(3) 0.1473(2) 0.0253(9) Uani 1 1 d .
O4 O 0.0907(6) -0.0545(4) 0.1691(2) 0.0335(10) Uani 1 1 d .
O5 O 0.6134(5) 0.1935(3) 0.1008(2) 0.0219(8) Uani 1 1 d .
O6 O 0.6221(7) 0.2675(4) 0.0135(3) 0.0426(12) Uani 1 1 d .
O7 O 0.2477(5) 0.1945(3) 0.1295(3) 0.0310(10) Uani 1 1 d .
O8 O -0.0253(5) 0.1369(3) 0.1319(2) 0.0248(8) Uani 1 1 d .
O9 O 0.0749(5) 0.2075(3) -0.0035(2) 0.0235(8) Uani 1 1 d .
O10 O 0.1211(6) 0.3569(3) -0.0253(2) 0.0268(9) Uani 1 1 d .
O11 O 0.5948(4) -0.0701(3) 0.02570(18) 0.0146(7) Uani 1 1 d .
H111 H 0.5426 -0.1282 0.0220 0.022 Uiso 1 1 d R
O12 O 0.7293(6) -0.1678(3) 0.1311(2) 0.0315(10) Uani 1 1 d .
H121 H 0.7388 -0.2307 0.1046 0.047 Uiso 1 1 d R
H122 H 0.7780 -0.1557 0.1747 0.047 Uiso 1 1 d R
O13 O 0.1596(4) -0.0291(3) 0.02399(18) 0.0154(7) Uani 1 1 d .
H131 H 0.1857 -0.0919 0.0068 0.023 Uiso 1 1 d R
O14 O 0.2315(6) 0.5883(4) 0.0422(3) 0.0356(11) Uani 1 1 d .
H141 H 0.2910 0.5855 0.0805 0.053 Uiso 1 1 d R
H142 H 0.2795 0.6333 0.0261 0.053 Uiso 1 1 d R

loop_
_atom_site_aniso_label
_atom_site_aniso_U_11
_atom_site_aniso_U_22
_atom_site_aniso_U_33
_atom_site_aniso_U_23
_atom_site_aniso_U_13
_atom_site_aniso_U_12
C1 0.024(3) 0.019(3) 0.016(2) 0.008(2) 0.005(2) 0.007(2)
C2 0.026(3) 0.020(3) 0.016(2) 0.007(2) 0.002(2) 0.004(2)
C3 0.028(3) 0.030(3) 0.019(3) 0.009(2) 0.004(2) 0.005(2)
C4 0.032(3) 0.029(3) 0.020(3) 0.010(2) -0.002(2) -0.004(3)
C5 0.026(3) 0.060(5) 0.031(3) 0.012(3) 0.003(3) -0.003(3)
C6 0.029(4) 0.082(6) 0.041(4) 0.028(4) -0.003(3) -0.004(4)
C7 0.052(5) 0.057(5) 0.029(4) 0.005(3) -0.015(3) -0.018(4)
C8 0.052(5) 0.044(4) 0.028(3) 0.001(3) -0.004(3) -0.003(3)
C9 0.046(4) 0.027(3) 0.020(3) 0.007(2) -0.002(3) -0.002(3)
C10 0.024(3) 0.033(3) 0.027(3) 0.006(3) 0.000(2) 0.011(3)
C11 0.021(3) 0.020(3) 0.022(3) 0.011(2) 0.001(2) 0.001(2)
C12 0.030(3) 0.027(3) 0.020(3) 0.012(2) -0.001(2) 0.002(2)
C13 0.041(4) 0.029(3) 0.025(3) 0.013(2) 0.009(3) 0.007(3)
C14 0.070(5) 0.023(3) 0.029(3) 0.012(3) 0.015(3) 0.010(3)
C15 0.075(4) 0.048(4) 0.041(3) 0.018(3) 0.018(3) 0.003(3)
C16 0.085(5) 0.054(4) 0.054(4) 0.023(3) 0.026(3) 0.010(3)
C17 0.095(5) 0.056(4) 0.046(3) 0.025(3) 0.008(3) -0.004(4)
C18 0.088(5) 0.055(4) 0.051(4) 0.029(3) -0.012(3) -0.011(3)
C19 0.062(4) 0.035(3) 0.035(3) 0.017(3) -0.003(3) -0.004(3)
C20 0.037(4) 0.044(4) 0.039(4) 0.026(3) -0.008(3) -0.001(3)
C21 0.021(3) 0.022(3) 0.030(3) 0.008(2) -0.003(2) -0.006(2)
C22 0.013(2) 0.023(3) 0.036(3) 0.011(2) 0.000(2) 0.000(2)
C23 0.031(3) 0.016(3) 0.037(3) 0.010(2) -0.008(3) 0.002(2)
C24 0.021(3) 0.024(3) 0.034(3) 0.006(3) -0.004(2) 0.003(2)
C25 0.044(4) 0.034(4) 0.036(3) 0.012(3) 0.004(3) 0.016(3)
C26 0.039(4) 0.045(4) 0.041(4) 0.010(3) 0.009(3) 0.017(3)
C27 0.043(4) 0.026(3) 0.049(4) 0.001(3) 0.005(3) 0.006(3)
C28 0.032(4) 0.022(3) 0.057(4) 0.006(3) -0.005(3) 0.010(3)
C29 0.019(3) 0.018(3) 0.044(3) 0.013(3) 0.002(2) 0.003(2)
C30 0.031(3) 0.030(3) 0.037(3) 0.019(3) 0.000(3) 0.000(3)
C31 0.018(3) 0.015(2) 0.017(2) 0.0055(19) 0.0013(19) 0.0005(19)
C32 0.012(2) 0.011(2) 0.024(2) 0.0065(19) 0.0036(19) 0.0041(18)
C33 0.027(3) 0.019(3) 0.019(2) 0.010(2) 0.003(2) -0.002(2)
C34 0.016(2) 0.019(3) 0.020(2) 0.006(2) 0.004(2) 0.002(2)
C35 0.038(3) 0.022(3) 0.020(3) 0.003(2) 0.001(2) 0.000(3)
C36 0.045(4) 0.023(3) 0.023(3) -0.002(2) 0.007(3) 0.004(3)
C37 0.041(4) 0.017(3) 0.032(3) 0.003(2) 0.007(3) 0.013(3)
C38 0.038(3) 0.018(3) 0.026(3) 0.008(2) 0.003(2) 0.009(2)
C39 0.020(3) 0.014(2) 0.018(2) 0.0033(19) 0.001(2) 0.004(2)
C40 0.016(2) 0.016(2) 0.023(2) 0.009(2) 0.004(2) 0.003(2)
C41 0.015(2) 0.019(2) 0.020(2) 0.010(2) 0.0068(19) 0.008(2)
Co1 0.0263(5) 0.0128(5) 0.0205(5) 0.0084(4) 0.0053(4) 0.0046(4)
Tb1 0.01144(12) 0.01298(12) 0.01373(12) 0.00603(9) 0.00174(8) 0.00169(9)
Tb2 0.01240(12) 0.01637(13) 0.01587(12) 0.00745(9) 0.00148(9) 0.00314(9)
N1 0.049(4) 0.037(3) 0.026(3) -0.001(2) -0.005(3) 0.010(3)
N2 0.060(4) 0.056(4) 0.046(4) 0.030(3) -0.024(3) -0.015(3)
N3 0.034(3) 0.024(3) 0.047(3) 0.020(2) -0.002(2) 0.003(2)
N4 0.025(2) 0.015(2) 0.014(2) 0.0038(17) 0.0020(17) 0.0005(18)
O1 0.020(2) 0.033(2) 0.0202(18) 0.0070(17) 0.0045(15) 0.0107(17)
O2 0.0214(19) 0.0219(19) 0.0202(18) 0.0049(15) 0.0077(15) 0.0020(16)
O3 0.020(2) 0.035(2) 0.028(2) 0.0188(18) 0.0036(16) -0.0014(17)
O4 0.033(2) 0.049(3) 0.024(2) 0.018(2) 0.0012(18) 0.017(2)
O5 0.0169(19) 0.0202(19) 0.029(2) 0.0094(16) -0.0018(15) 0.0010(15)
O6 0.068(4) 0.029(2) 0.033(2) 0.014(2) 0.014(2) -0.009(2)
O7 0.0140(19) 0.019(2) 0.057(3) 0.0079(19) -0.0001(18) 0.0063(16)
O8 0.033(2) 0.0154(19) 0.029(2) 0.0105(16) 0.0074(17) -0.0007(16)
O9 0.030(2) 0.0129(18) 0.028(2) 0.0060(15) 0.0107(17) 0.0055(16)
O10 0.044(3) 0.0182(19) 0.0237(19) 0.0112(16) 0.0111(18) 0.0112(18)
O11 0.0128(17) 0.0124(16) 0.0199(17) 0.0076(14) 0.0013(13) -0.0005(13)
O12 0.042(3) 0.024(2) 0.031(2) 0.0131(18) 0.0054(19) 0.0055(19)
O13 0.0132(17) 0.0160(17) 0.0186(17) 0.0075(14) 0.0041(13) 0.0012(14)
O14 0.037(3) 0.036(3) 0.041(2) 0.027(2) -0.008(2) -0.013(2)

loop_
_atom_type_symbol
_atom_type_description
_atom_type_scat_dispersion_real
_atom_type_scat_dispersion_imag
_atom_type_scat_source
C C 0.0033 0.0016 'International Tables Vol C Tables 4.2.6.8 and 6.1.1.4'
H H 0.0000 0.0000 'International Tables Vol C Tables 4.2.6.8 and 6.1.1.4'
N N 0.0061 0.0033 'International Tables Vol C Tables 4.2.6.8 and 6.1.1.4'
O O 0.0106 0.0060 'International Tables Vol C Tables 4.2.6.8 and 6.1.1.4'
Co Co 0.3494 0.9721 'International Tables Vol C Tables 4.2.6.8 and 6.1.1.4'
Tb Tb -0.1723 4.1537 'International Tables Vol C Tables 4.2.6.8 and 6.1.1.4'

loop_
_geom_angle_atom_site_label_1
_geom_angle_atom_site_label_2
_geom_angle_atom_site_label_3
_geom_angle
_geom_angle_site_symmetry_1
_geom_angle_site_symmetry_3
O1 C1 O2 120.5(5) . .
O1 C1 C2 119.2(5) . .
O2 C1 C2 120.3(5) . .
O1 C1 Tb2 57.1(3) . .
O2 C1 Tb2 65.8(3) . .
C2 C1 Tb2 163.3(4) . .
C3 C2 C10 118.0(5) . .
C3 C2 C1 124.4(5) . .
C10 C2 C1 117.5(5) . .
C2 C3 C4 119.9(5) . .
C2 C3 H3 120.0 . .
C4 C3 H3 120.0 . .
C3 C4 C9 118.1(6) . .
C3 C4 C5 123.4(6) . .
C9 C4 C5 118.4(6) . .
C6 C5 C4 120.6(7) . .
C6 C5 H5 119.7 . .
C4 C5 H5 119.7 . .
C5 C6 C7 120.6(7) . .
C5 C6 H6 119.7 . .
C7 C6 H6 119.7 . .
C8 C7 C6 120.3(7) . .
C8 C7 H7 119.8 . .
C6 C7 H7 119.8 . .
C7 C8 C9 120.4(7) . .
C7 C8 H8 119.8 . .
C9 C8 H8 119.8 . .
N1 C9 C4 122.4(6) . .
N1 C9 C8 118.0(6) . .
C4 C9 C8 119.6(6) . .
N1 C10 C2 124.7(6) . .
N1 C10 H10 117.6 . .
C2 C10 H10 117.6 . .
O3 C11 O4 124.3(5) . .
O3 C11 C12 119.4(5) . .
O4 C11 C12 116.3(5) . .
C13 C12 C20 117.9(5) . .
C13 C12 C11 121.3(5) . .
C20 C12 C11 120.7(5) . .
C12 C13 C14 120.5(6) . .
C12 C13 H13 119.8 . .
C14 C13 H13 119.8 . .
C15 C14 C13 122.5(7) . .
C15 C14 C19 121.3(7) . .
C13 C14 C19 116.2(7) . .
C16 C15 C14 119.7(9) . .
C16 C15 H15 120.2 . .
C14 C15 H15 120.2 . .
C17 C16 C15 118.1(9) . .
C17 C16 H16 120.9 . .
C15 C16 H16 120.9 . .
C18 C17 C16 124.8(9) . .
C18 C17 H17 117.6 . .
C16 C17 H17 117.6 . .
C17 C18 C19 118.8(9) . .
C17 C18 H18 120.6 . .
C19 C18 H18 120.6 . .
N2 C19 C14 124.1(6) . .
N2 C19 C18 118.6(8) . .
C14 C19 C18 117.3(8) . .
N2 C20 C12 125.3(7) . .
N2 C20 H20 117.4 . .
C12 C20 H20 117.4 . .
O6 C21 O5 123.9(6) . .
O6 C21 C22 119.9(6) . .
O5 C21 C22 116.0(5) . .
C23 C22 C30 117.6(5) . .
C23 C22 C21 121.5(5) . .
C30 C22 C21 120.7(5) . .
C22 C23 C24 119.7(6) . .
C22 C23 H23 120.1 . .
C24 C23 H23 120.1 . .
C23 C24 C29 118.5(6) . .
C23 C24 C25 121.7(6) . .
C29 C24 C25 119.8(6) . .
C26 C25 C24 119.8(7) . .
C26 C25 H25 120.1 . .
C24 C25 H25 120.1 . .
C25 C26 C27 120.5(7) . .
C25 C26 H26 119.7 . .
C27 C26 H26 119.7 . .
C28 C27 C26 121.0(6) . .
C28 C27 H27 119.5 . .
C26 C27 H27 119.5 . .
C27 C28 C29 120.3(6) . .
C27 C28 H28 119.9 . .
C29 C28 H28 119.9 . .
N3 C29 C28 120.1(6) . .
N3 C29 C24 121.3(5) . .
C28 C29 C24 118.6(6) . .
N3 C30 C22 124.7(6) . .
N3 C30 H30 117.7 . .
C22 C30 H30 117.7 . .
O8 C31 O7 124.5(5) . .
O8 C31 C32 118.1(5) . .
O7 C31 C32 117.3(5) . .
C33 C32 C40 117.4(5) . .
C33 C32 C31 119.7(5) . .
C40 C32 C31 122.8(4) . .
C32 C33 C34 120.0(5) . .
C32 C33 H33 120.0 . .
C34 C33 H33 120.0 . .
C33 C34 C39 118.7(5) . .
C33 C34 C35 122.7(5) . .
C39 C34 C35 118.6(5) . .
C36 C35 C34 120.5(6) . .
C36 C35 H35 119.8 . .
C34 C35 H35 119.8 . .
C35 C36 C37 120.5(5) . .
C35 C36 H36 119.7 . .
C37 C36 H36 119.7 . .
C38 C37 C36 120.0(5) . .
C38 C37 H37 120.0 . .
C36 C37 H37 120.0 . .
C37 C38 C39 121.7(6) . .
C37 C38 H38 119.2 . .
C39 C38 H38 119.2 . .
N4 C39 C38 120.1(5) . .
N4 C39 C34 121.1(5) . .
C38 C39 C34 118.7(5) . .
N4 C40 C32 124.7(5) . .
N4 C40 C41 114.9(4) . .
C32 C40 C41 120.4(4) . .
O9 C41 O10 125.6(5) . .
O9 C41 C40 116.8(5) . .
O10 C41 C40 117.6(5) . .
O14 Co1 O14 180.0(3) . 2_565
O14 Co1 O10 86.75(19) . 2_565
O14 Co1 O10 93.25(19) 2_565 2_565
O14 Co1 O10 93.25(19) . .
O14 Co1 O10 86.75(19) 2_565 .
O10 Co1 O10 180.0 2_565 .
O14 Co1 N4 88.96(17) . 2_565
O14 Co1 N4 91.04(17) 2_565 2_565
O10 Co1 N4 76.32(15) 2_565 2_565
O10 Co1 N4 103.68(16) . 2_565
O14 Co1 N4 91.04(17) . .
O14 Co1 N4 88.96(17) 2_565 .
O10 Co1 N4 103.68(16) 2_565 .
O10 Co1 N4 76.32(15) . .
N4 Co1 N4 180.0(2) 2_565 .
O8 Tb1 O4 83.28(16) 1_655 1_655
O8 Tb1 O9 152.87(15) 1_655 2_655
O4 Tb1 O9 89.86(16) 1_655 2_655
O8 Tb1 O11 113.83(14) 1_655 .
O4 Tb1 O11 147.40(15) 1_655 .
O9 Tb1 O11 85.55(14) 2_655 .
O8 Tb1 O2 69.81(14) 1_655 .
O4 Tb1 O2 88.54(14) 1_655 .
O9 Tb1 O2 136.44(14) 2_655 .
O11 Tb1 O2 73.28(13) . .
O8 Tb1 O13 78.71(14) 1_655 1_655
O4 Tb1 O13 77.53(14) 1_655 1_655
O9 Tb1 O13 74.17(13) 2_655 1_655
O11 Tb1 O13 131.29(12) . 1_655
O2 Tb1 O13 146.87(13) . 1_655
O8 Tb1 O13 76.70(13) 1_655 2_655
O4 Tb1 O13 145.14(15) 1_655 2_655
O9 Tb1 O13 95.10(13) 2_655 2_655
O11 Tb1 O13 67.46(12) . 2_655
O2 Tb1 O13 110.29(13) . 2_655
O13 Tb1 O13 70.80(13) 1_655 2_655
O8 Tb1 O12 132.13(14) 1_655 .
O4 Tb1 O12 76.19(16) 1_655 .
O9 Tb1 O12 70.46(14) 2_655 .
O11 Tb1 O12 71.85(13) . .
O2 Tb1 O12 66.93(14) . .
O13 Tb1 O12 135.45(13) 1_655 .
O13 Tb1 O12 137.73(13) 2_655 .
O8 Tb1 Tb2 84.60(11) 1_655 .
O4 Tb1 Tb2 130.52(11) 1_655 .
O9 Tb1 Tb2 118.91(11) 2_655 .
O11 Tb1 Tb2 34.69(8) . .
O2 Tb1 Tb2 42.48(9) . .
O13 Tb1 Tb2 145.36(8) 1_655 .
O13 Tb1 Tb2 75.94(8) 2_655 .
O12 Tb1 Tb2 77.28(10) . .
O8 Tb1 Tb2 104.91(11) 1_655 2_655
O4 Tb1 Tb2 169.23(11) 1_655 2_655
O9 Tb1 Tb2 79.67(10) 2_655 2_655
O11 Tb1 Tb2 35.04(8) . 2_655
O2 Tb1 Tb2 100.76(9) . 2_655
O13 Tb1 Tb2 96.99(8) 1_655 2_655
O13 Tb1 Tb2 35.41(8) 2_655 2_655
O12 Tb1 Tb2 102.34(10) . 2_655
Tb2 Tb1 Tb2 58.33(2) . 2_655
O8 Tb1 Tb1 74.85(10) 1_655 2_755
O4 Tb1 Tb1 111.91(12) 1_655 2_755
O9 Tb1 Tb1 83.57(10) 2_655 2_755
O11 Tb1 Tb1 99.64(9) . 2_755
O2 Tb1 Tb1 136.50(10) . 2_755
O13 Tb1 Tb1 35.55(8) 1_655 2_755
O13 Tb1 Tb1 35.25(8) 2_655 2_755
O12 Tb1 Tb1 153.01(10) . 2_755
Tb2 Tb1 Tb1 110.69(2) . 2_755
Tb2 Tb1 Tb1 64.700(18) 2_655 2_755
O7 Tb2 O5 78.07(14) . .
O7 Tb2 O11 160.56(15) . .
O5 Tb2 O11 93.74(13) . .
O7 Tb2 O3 117.64(16) . .
O5 Tb2 O3 143.86(13) . .
O11 Tb2 O3 79.24(13) . .
O7 Tb2 O13 81.80(13) . .
O5 Tb2 O13 136.64(13) . .
O11 Tb2 O13 92.77(12) . .
O3 Tb2 O13 79.41(13) . .
O7 Tb2 O11 86.98(15) . 2_655
O5 Tb2 O11 72.95(13) . 2_655
O11 Tb2 O11 73.71(13) . 2_655
O3 Tb2 O11 135.86(13) . 2_655
O13 Tb2 O11 67.96(12) . 2_655
O7 Tb2 O1 76.33(15) . .
O5 Tb2 O1 77.44(14) . .
O11 Tb2 O1 119.47(12) . .
O3 Tb2 O1 75.61(14) . .
O13 Tb2 O1 133.66(13) . .
O11 Tb2 O1 148.44(13) 2_655 .
O7 Tb2 O2 123.57(13) . .
O5 Tb2 O2 72.57(13) . .
O11 Tb2 O2 69.00(11) . .
O3 Tb2 O2 71.84(13) . .
O13 Tb2 O2 148.16(12) . .
O11 Tb2 O2 126.39(12) 2_655 .
O1 Tb2 O2 51.05(12) . .
O7 Tb2 C1 98.20(15) . .
O5 Tb2 C1 69.18(15) . .
O11 Tb2 C1 95.20(13) . .
O3 Tb2 C1 76.16(15) . .
O13 Tb2 C1 152.34(14) . .
O11 Tb2 C1 139.67(14) 2_655 .
O1 Tb2 C1 25.50(13) . .
O2 Tb2 C1 26.21(13) . .
O7 Tb2 Tb2 123.38(13) . 2_655
O5 Tb2 Tb2 81.69(10) . 2_655
O11 Tb2 Tb2 37.28(8) . 2_655
O3 Tb2 Tb2 109.72(10) . 2_655
O13 Tb2 Tb2 78.06(9) . 2_655
O11 Tb2 Tb2 36.43(8) 2_655 2_655
O1 Tb2 Tb2 147.36(9) . 2_655
O2 Tb2 Tb2 98.78(8) . 2_655
C1 Tb2 Tb2 122.49(10) . 2_655
O7 Tb2 Tb1 147.56(10) . .
O5 Tb2 Tb1 70.81(9) . .
O11 Tb2 Tb1 35.18(8) . .
O3 Tb2 Tb1 84.57(10) . .
O13 Tb2 Tb1 127.76(9) . .
O11 Tb2 Tb1 92.41(9) 2_655 .
O1 Tb2 Tb1 87.98(9) . .
O2 Tb2 Tb1 37.45(8) . .
C1 Tb2 Tb1 62.53(10) . .
Tb2 Tb2 Tb1 61.37(3) 2_655 .
O7 Tb2 Tb1 72.43(11) . 2_655
O5 Tb2 Tb1 100.66(10) . 2_655
O11 Tb2 Tb1 92.15(8) . 2_655
O3 Tb2 Tb1 114.89(10) . 2_655
O13 Tb2 Tb1 36.24(9) . 2_655
O11 Tb2 Tb1 34.74(8) 2_655 2_655
O1 Tb2 Tb1 148.35(9) . 2_655
O2 Tb2 Tb1 159.02(8) . 2_655
C1 Tb2 Tb1 167.80(11) . 2_655
Tb2 Tb2 Tb1 60.30(2) 2_655 2_655
Tb1 Tb2 Tb1 121.67(2) . 2_655
C10 N1 C9 116.8(5) . .
C20 N2 C19 116.1(6) . .
C30 N3 C29 118.2(5) . .
C40 N4 C39 118.1(4) . .
C40 N4 Co1 111.6(3) . .
C39 N4 Co1 130.3(4) . .
C1 O1 Tb2 97.4(3) . .
C1 O2 Tb1 157.7(4) . .
C1 O2 Tb2 88.0(3) . .
Tb1 O2 Tb2 100.07(13) . .
C11 O3 Tb2 118.9(4) . .
C11 O4 Tb1 149.2(4) . 1_455
C21 O5 Tb2 132.1(3) . .
C31 O7 Tb2 136.7(4) . .
C31 O8 Tb1 145.4(4) . 1_455
C41 O9 Tb1 157.0(4) . 2_655
C41 O10 Co1 113.3(3) . .
Tb2 O11 Tb1 110.14(14) . .
Tb2 O11 Tb2 106.29(13) . 2_655
Tb1 O11 Tb2 110.22(14) . 2_655
Tb2 O11 H111 105.2 . .
Tb1 O11 H111 117.3 . .
Tb2 O11 H111 107.1 2_655 .
Tb1 O12 H121 112.2 . .
Tb1 O12 H122 105.4 . .
H121 O12 H122 110.2 . .
Tb2 O13 Tb1 122.33(14) . 1_455
Tb2 O13 Tb1 108.36(14) . 2_655
Tb1 O13 Tb1 109.20(13) 1_455 2_655
Tb2 O13 H131 102.4 . .
Tb1 O13 H131 104.7 1_455 .
Tb1 O13 H131 109.0 2_655 .
Co1 O14 H141 122.9 . .
Co1 O14 H142 126.8 . .
H141 O14 H142 110.2 . .

loop_
_geom_bond_atom_site_label_1
_geom_bond_atom_site_label_2
_geom_bond_distance
_geom_bond_site_symmetry_2
C1 O1 1.261(7) .
C1 O2 1.284(6) .
C1 C2 1.479(8) .
C1 Tb2 2.906(5) .
C2 C3 1.362(8) .
C2 C10 1.428(8) .
C3 C4 1.414(8) .
C3 H3 0.9300 .
C4 C9 1.414(9) .
C4 C5 1.418(9) .
C5 C6 1.368(10) .
C5 H5 0.9300 .
C6 C7 1.403(12) .
C6 H6 0.9300 .
C7 C8 1.364(11) .
C7 H7 0.9300 .
C8 C9 1.416(9) .
C8 H8 0.9300 .
C9 N1 1.384(9) .
C10 N1 1.323(8) .
C10 H10 0.9300 .
C11 O3 1.255(7) .
C11 O4 1.260(7) .
C11 C12 1.480(7) .
C12 C13 1.359(9) .
C12 C20 1.415(8) .
C13 C14 1.417(8) .
C13 H13 0.9300 .
C14 C15 1.415(11) .
C14 C19 1.420(11) .
C15 C16 1.386(12) .
C15 H15 0.9300 .
C16 C17 1.379(14) .
C16 H16 0.9300 .
C17 C18 1.359(14) .
C17 H17 0.9300 .
C18 C19 1.430(10) .
C18 H18 0.9300 .
C19 N2 1.365(11) .
C20 N2 1.318(8) .
C20 H20 0.9300 .
C21 O6 1.237(7) .
C21 O5 1.270(7) .
C21 C22 1.509(8) .
C22 C23 1.374(9) .
C22 C30 1.421(8) .
C23 C24 1.402(8) .
C23 H23 0.9300 .
C24 C29 1.416(8) .
C24 C25 1.421(9) .
C25 C26 1.359(9) .
C25 H25 0.9300 .
C26 C27 1.403(11) .
C26 H26 0.9300 .
C27 C28 1.367(11) .
C27 H27 0.9300 .
C28 C29 1.410(8) .
C28 H28 0.9300 .
C29 N3 1.380(8) .
C30 N3 1.297(8) .
C30 H30 0.9300 .
C31 O8 1.248(7) .
C31 O7 1.258(6) .
C31 C32 1.497(7) .
C32 C33 1.386(7) .
C32 C40 1.410(7) .
C33 C34 1.396(7) .
C33 H33 0.9300 .
C34 C39 1.425(7) .
C34 C35 1.430(7) .
C35 C36 1.355(9) .
C35 H35 0.9300 .
C36 C37 1.416(9) .
C36 H36 0.9300 .
C37 C38 1.355(8) .
C37 H37 0.9300 .
C38 C39 1.401(7) .
C38 H38 0.9300 .
C39 N4 1.375(6) .
C40 N4 1.324(7) .
C40 C41 1.512(7) .
C41 O9 1.252(6) .
C41 O10 1.253(6) .
Co1 O14 2.064(4) .
Co1 O14 2.064(4) 2_565
Co1 O10 2.125(4) 2_565
Co1 O10 2.125(4) .
Co1 N4 2.214(4) 2_565
Co1 N4 2.214(4) .
Tb1 O8 2.305(4) 1_655
Tb1 O4 2.328(4) 1_655
Tb1 O9 2.334(4) 2_655
Tb1 O11 2.372(3) .
Tb1 O2 2.388(4) .
Tb1 O13 2.415(3) 1_655
Tb1 O13 2.433(3) 2_655
Tb1 O12 2.594(4) .
Tb1 Tb2 3.8659(10) .
Tb1 Tb2 3.9062(13) 2_655
Tb1 Tb1 3.9519(11) 2_755
Tb2 O7 2.297(4) .
Tb2 O5 2.308(4) .
Tb2 O11 2.343(3) .
Tb2 O3 2.375(4) .
Tb2 O13 2.385(4) .
Tb2 O11 2.390(3) 2_655
Tb2 O1 2.461(4) .
Tb2 O2 2.652(4) .
Tb2 Tb2 3.7874(13) 2_655
Tb2 Tb1 3.9062(13) 2_655
O4 Tb1 2.328(4) 1_455
O8 Tb1 2.305(4) 1_455
O9 Tb1 2.334(4) 2_655
O11 Tb2 2.390(3) 2_655
O11 H111 0.8508 .
O12 H121 0.8496 .
O12 H122 0.8499 .
O13 Tb1 2.415(3) 1_455
O13 Tb1 2.433(3) 2_655
O13 H131 0.8498 .
O14 H141 0.8504 .
O14 H142 0.8512 .

loop_
_geom_hbond_atom_site_label_D
_geom_hbond_atom_site_label_H
_geom_hbond_atom_site_label_A
_geom_hbond_distance_DH
_geom_hbond_distance_HA
_geom_hbond_distance_DA
_geom_hbond_angle_DHA
_geom_hbond_site_symmetry_A
O11 H111 O6 0.85 2.12 2.949(6) 164.3 2_655
O12 H121 O10 0.85 2.25 3.030(6) 152.5 2_655
O13 H131 O9 0.85 2.48 2.865(5) 108.7 2
O13 H131 O8 0.85 2.71 2.941(5) 97.3 2
O14 H141 N3 0.85 1.92 2.743(7) 161.7 .
O14 H142 O6 0.85 1.90 2.754(7) 177.3 2_665
